data_7013029
loop_
_publ_author_name
'Zhang, Qingzhi'
'Hua, Guoxiong'
'Bhattacharyya, Pravat'
'Slawin, Alexandra M. Z.'
'Derek Woollins, J.'

_publ_section_title
;
 Synthesis and coordination chemistry of aminophosphine derivatives of
 adenineElectronic supplementary information (ESI) available:
 Preparation of all compounds apart from L1 and complex 11; Tables
 S1?S8: NMR spectral data of all the compounds. See
 http://www.rsc.org/suppdata/dt/b3/b303715k
;
_journal_issue 16
_journal_name_full 'Dalton Transactions'
_journal_page_first 3250
_journal_paper_doi 10.1039/b303715k
_journal_year 2003
_chemical_formula_moiety 'C19 H19 N6 O P.[C H Cl3]1.125'
_chemical_formula_sum 'C20.125 H20.125 Cl3.375 N6 O P'
_chemical_formula_weight 512.66
_chemical_name_systematic
;
?
;
_space_group_IT_number 4
_symmetry_cell_setting monoclinic
_symmetry_space_group_name_Hall 'P 2yb'
_symmetry_space_group_name_H-M 'P 1 21 1'
_atom_sites_solution_hydrogens geom
_atom_sites_solution_primary direct
_atom_sites_solution_secondary difmap
_audit_creation_method SHELXL-97
_cell_angle_alpha 90.00
_cell_angle_beta 111.474(2)
_cell_angle_gamma 90.00
_cell_formula_units_Z 4
_cell_length_a 15.8751(18)
_cell_length_b 8.4370(10)
_cell_length_c 20.658(2)
_cell_measurement_reflns_used 31
_cell_measurement_temperature 293(2)
_cell_measurement_theta_max 168
_cell_measurement_theta_min 12
_cell_volume 2574.8(5)
_computing_cell_refinement SMART/SAINT
_computing_data_collection SMART
_computing_data_reduction SAINT
_computing_molecular_graphics SHELXTL
_computing_publication_material SHELXTL
_computing_structure_refinement 'SHELXL-97 (Sheldrick, 1997)'
_computing_structure_solution 'SHELXS-97 (Sheldrick, 1990)'
_diffrn_ambient_temperature 293(2)
_diffrn_detector_area_resol_mean 0.9
_diffrn_measured_fraction_theta_full 0.989
_diffrn_measured_fraction_theta_max 0.989
_diffrn_measurement_device_type 'CCD area detector'
_diffrn_measurement_method 'phi and omega scans'
_diffrn_radiation_monochromator graphite
_diffrn_radiation_source 'fine-focus sealed tube'
_diffrn_radiation_type MoK\a
_diffrn_radiation_wavelength 0.71073
_diffrn_reflns_av_R_equivalents 0.0840
_diffrn_reflns_av_sigmaI/netI 0.2418
_diffrn_reflns_limit_h_max 17
_diffrn_reflns_limit_h_min -17
_diffrn_reflns_limit_k_max 9
_diffrn_reflns_limit_k_min -9
_diffrn_reflns_limit_l_max 22
_diffrn_reflns_limit_l_min -18
_diffrn_reflns_number 12999
_diffrn_reflns_theta_full 23.28
_diffrn_reflns_theta_max 23.28
_diffrn_reflns_theta_min 2.06
_exptl_absorpt_coefficient_mu 0.480
_exptl_absorpt_correction_T_max 1.000000
_exptl_absorpt_correction_T_min 0.927499
_exptl_absorpt_correction_type multi-scan
_exptl_crystal_colour colourless
_exptl_crystal_density_diffrn 1.322
_exptl_crystal_density_method 'not measured'
_exptl_crystal_description block
_exptl_crystal_F_000 1053
_exptl_crystal_size_max .1
_exptl_crystal_size_mid .08
_exptl_crystal_size_min .08
_refine_diff_density_max 0.496
_refine_diff_density_min -0.308
_refine_diff_density_rms 0.072
_refine_ls_abs_structure_details 'Flack H D (1983), Acta Cryst. A39, 876-881'
_refine_ls_abs_structure_Flack -0.15(16)
_refine_ls_extinction_coef 0.0006(8)
_refine_ls_extinction_expression Fc^*^=kFc[1+0.001xFc^2^\l^3^/sin(2\q)]^-1/4^
_refine_ls_extinction_method SHELXL
_refine_ls_goodness_of_fit_ref 0.858
_refine_ls_hydrogen_treatment mixed
_refine_ls_matrix_type full
_refine_ls_number_parameters 600
_refine_ls_number_reflns 7069
_refine_ls_number_restraints 11
_refine_ls_restrained_S_all 0.857
_refine_ls_R_factor_all 0.2110
_refine_ls_R_factor_gt 0.0780
_refine_ls_shift/su_max 0.051
_refine_ls_shift/su_mean 0.007
_refine_ls_structure_factor_coef Fsqd
_refine_ls_weighting_details 'calc w=1/[\s^2^(Fo^2^)+(0.1065P)^2^+0.0000P] where P=(Fo^2^+2Fc^2^)/3'
_refine_ls_weighting_scheme calc
_refine_ls_wR_factor_gt 0.1722
_refine_ls_wR_factor_ref 0.2201
_reflns_number_gt 2705
_reflns_number_total 7069
_reflns_threshold_expression >2sigma(I)
_cod_data_source_file b303715k.txt
_cod_data_source_block 5
_cod_depositor_comments
;
The following automatic conversions were performed:
'_symmetry_cell_setting' value 'Monoclinic' changed to 'monoclinic'
according to '/home/saulius/struct/CIF-dictionaries/cif_core.dic'
dictionary named 'cif_core.dic' version 2.4.1 from
2010-06-29.

'_exptl_absorpt_correction_type' value 'multiscan' changed to
'multi-scan' according to
'/home/saulius/struct/CIF-dictionaries/cif_core.dic' dictionary named
'cif_core.dic' version 2.4.1 from 2010-06-29.

Automatic conversion script
Id: cif_fix_enum 1527 2010-12-29 10:47:43Z saulius 
;
_cod_original_cell_volume 2574.9(5)
_cod_original_sg_symbol_H-M P2(1)
_cod_database_code 7013029

loop_
_symmetry_equiv_pos_as_xyz
'x, y, z'
'-x, y+1/2, -z'

loop_
_atom_site_label
_atom_site_type_symbol
_atom_site_fract_x
_atom_site_fract_y
_atom_site_fract_z
_atom_site_U_iso_or_equiv
_atom_site_adp_type
_atom_site_occupancy
_atom_site_symmetry_multiplicity
_atom_site_calc_flag
_atom_site_refinement_flags
_atom_site_disorder_assembly
_atom_site_disorder_group
P1 P 0.4731(2) 2.2262(7) 0.19756(16) 0.0488(9) Uani 1 1 d . . .
O1 O 0.3926(5) 2.3074(11) 0.2022(4) 0.066(2) Uani 1 1 d . . .
N1 N 0.8941(7) 2.3770(15) 0.3445(6) 0.066(3) Uani 1 1 d . . .
C2 C 0.8364(9) 2.4154(18) 0.3761(7) 0.066(4) Uani 1 1 d . . .
H2A H 0.8436 2.5168 0.3949 0.079 Uiso 1 1 calc R . .
N3 N 0.7725(7) 2.3326(15) 0.3844(5) 0.058(3) Uani 1 1 d . . .
C4 C 0.7730(7) 2.1881(16) 0.3577(6) 0.042(3) Uani 1 1 d . . .
C5 C 0.8291(8) 2.1280(15) 0.3261(6) 0.045(3) Uani 1 1 d . . .
C6 C 0.8931(7) 2.2307(17) 0.3207(6) 0.047(3) Uani 1 1 d . . .
N6 N 0.9511(6) 2.1884(14) 0.2895(5) 0.067(3) Uani 1 1 d . . .
H6A H 0.9941 2.2659 0.2843 0.080 Uiso 1 1 calc R . .
H6B H 0.9501 2.0801 0.2720 0.080 Uiso 1 1 calc R . .
N7 N 0.8067(7) 1.9696(14) 0.3047(5) 0.059(3) Uani 1 1 d . . .
C8 C 0.7380(8) 1.9386(17) 0.3262(6) 0.052(3) Uani 1 1 d . . .
H8A H 0.7092 1.8406 0.3198 0.063 Uiso 1 1 calc R . .
N9 N 0.7139(7) 2.0635(14) 0.3582(5) 0.053(3) Uani 1 1 d . . .
C10 C 0.6355(8) 2.0714(16) 0.3789(6) 0.055(3) Uani 1 1 d . . .
H10A H 0.6544 2.1115 0.4260 0.066 Uiso 1 1 calc R . .
H10B H 0.6117 1.9653 0.3785 0.066 Uiso 1 1 calc R . .
C11 C 0.5638(7) 2.1732(16) 0.3329(5) 0.047(3) Uani 1 1 d . . .
H11A H 0.5880 2.2777 0.3306 0.057 Uiso 1 1 calc R . .
H11B H 0.5160 2.1843 0.3514 0.057 Uiso 1 1 calc R . .
N12 N 0.5263(5) 2.1041(13) 0.2624(4) 0.047(3) Uani 1 1 d . . .
H12A H 0.5326 1.9910 0.2544 0.056 Uiso 1 1 calc R . .
C13 C 0.5566(8) 2.3656(16) 0.1967(6) 0.047(3) Uani 1 1 d . . .
C14 C 0.5382(9) 2.5310(16) 0.1955(6) 0.056(4) Uani 1 1 d . . .
H14A H 0.4818 2.5665 0.1935 0.067 Uiso 1 1 calc R . .
C15 C 0.6048(10) 2.6384(17) 0.1974(7) 0.080(5) Uani 1 1 d . . .
H15A H 0.5936 2.7463 0.1988 0.096 Uiso 1 1 calc R . .
C16 C 0.6867(10) 2.589(2) 0.1973(6) 0.069(4) Uani 1 1 d . . .
H16A H 0.7294 2.6643 0.1973 0.082 Uiso 1 1 calc R . .
C17 C 0.7083(9) 2.428(2) 0.1971(6) 0.071(4) Uani 1 1 d . . .
H17A H 0.7642 2.3938 0.1974 0.086 Uiso 1 1 calc R . .
C18 C 0.6420(8) 2.3253(16) 0.1964(5) 0.051(3) Uani 1 1 d . . .
H18A H 0.6546 2.2179 0.1956 0.062 Uiso 1 1 calc R . .
C19 C 0.4487(7) 2.1069(15) 0.1211(6) 0.043(3) Uani 1 1 d . . .
C20 C 0.4326(8) 1.9401(16) 0.1192(7) 0.060(4) Uani 1 1 d . . .
H20A H 0.4391 1.8882 0.1605 0.072 Uiso 1 1 calc R . .
C21 C 0.4083(11) 1.8542(18) 0.0593(9) 0.086(5) Uani 1 1 d . . .
H21A H 0.3959 1.7465 0.0599 0.103 Uiso 1 1 calc R . .
C22 C 0.4020(9) 1.925(2) -0.0009(8) 0.077(4) Uani 1 1 d . . .
H22A H 0.3863 1.8665 -0.0417 0.093 Uiso 1 1 calc R . .
C23 C 0.4196(10) 2.090(2) -0.0017(7) 0.093(5) Uani 1 1 d . . .
H23A H 0.4162 2.1402 -0.0427 0.112 Uiso 1 1 calc R . .
C24 C 0.4431(8) 2.1791(18) 0.0630(7) 0.072(4) Uani 1 1 d . . .
H24A H 0.4542 2.2874 0.0633 0.087 Uiso 1 1 calc R . .
P31 P 0.3912(2) 1.7082(7) 0.29898(16) 0.0501(9) Uani 1 1 d . . .
O31 O 0.4584(5) 1.8043(10) 0.2796(4) 0.057(2) Uani 1 1 d . . .
N31 N -0.0287(8) 1.8766(16) 0.2223(6) 0.073(3) Uani 1 1 d . . .
C32 C 0.0161(9) 1.9062(17) 0.1810(8) 0.073(4) Uani 1 1 d . . .
H32A H 0.0077 2.0087 0.1632 0.087 Uiso 1 1 calc R . .
N33 N 0.0705(6) 1.8196(14) 0.1599(6) 0.060(3) Uani 1 1 d . . .
C34 C 0.0724(8) 1.6766(17) 0.1862(7) 0.050(3) Uani 1 1 d . . .
C35 C 0.0307(9) 1.6196(16) 0.2294(7) 0.054(3) Uani 1 1 d . . .
C36 C -0.0254(8) 1.7346(17) 0.2459(6) 0.051(3) Uani 1 1 d . . .
N36 N -0.0735(6) 1.6983(13) 0.2852(5) 0.055(3) Uani 1 1 d . . .
H36A H -0.1107 1.7794 0.2958 0.066 Uiso 1 1 calc R . .
H36B H -0.0715 1.5905 0.3035 0.066 Uiso 1 1 calc R . .
N37 N 0.0496(6) 1.4608(13) 0.2465(5) 0.053(3) Uani 1 1 d . . .
C38 C 0.1066(8) 1.4278(16) 0.2145(7) 0.059(4) Uani 1 1 d . . .
H38A H 0.1331 1.3285 0.2171 0.070 Uiso 1 1 calc R . .
N39 N 0.1232(6) 1.5485(13) 0.1781(5) 0.045(3) Uani 1 1 d . . .
C40 C 0.1842(8) 1.5478(15) 0.1390(6) 0.053(3) Uani 1 1 d . . .
H40A H 0.1521 1.5888 0.0926 0.064 Uiso 1 1 calc R . .
H40B H 0.2020 1.4395 0.1345 0.064 Uiso 1 1 calc R . .
C41 C 0.2694(7) 1.6481(15) 0.1746(6) 0.047(3) Uani 1 1 d . . .
H41A H 0.3040 1.6539 0.1444 0.057 Uiso 1 1 calc R . .
H41B H 0.2514 1.7550 0.1811 0.057 Uiso 1 1 calc R . .
N42 N 0.3245(5) 1.5868(12) 0.2390(4) 0.047(2) Uani 1 1 d . . .
H42A H 0.3238 1.4732 0.2486 0.057 Uiso 1 1 calc R . .
C43 C 0.3134(8) 1.8459(17) 0.3172(6) 0.051(3) Uani 1 1 d . . .
C44 C 0.3266(9) 2.0000(19) 0.3147(7) 0.077(4) Uani 1 1 d . . .
H44A H 0.3748 2.0395 0.3043 0.092 Uiso 1 1 calc R . .
C45 C 0.2637(12) 2.105(2) 0.3287(10) 0.122(7) Uani 1 1 d . . .
H45A H 0.2686 2.2138 0.3253 0.146 Uiso 1 1 calc R . .
C46 C 0.1972(14) 2.041(3) 0.3470(11) 0.118(8) Uani 1 1 d . . .
H46A H 0.1569 2.1098 0.3556 0.141 Uiso 1 1 calc R . .
C47 C 0.1862(11) 1.894(3) 0.3533(9) 0.099(6) Uani 1 1 d . . .
H47A H 0.1390 1.8571 0.3656 0.119 Uiso 1 1 calc R . .
C48 C 0.2482(9) 1.7883(18) 0.3409(6) 0.068(4) Uani 1 1 d . . .
H48A H 0.2450 1.6803 0.3486 0.082 Uiso 1 1 calc R . .
C49 C 0.4518(9) 1.5857(14) 0.3718(6) 0.052(3) Uani 1 1 d . . .
C50 C 0.4072(11) 1.480(2) 0.4020(10) 0.103(6) Uani 1 1 d . . .
H50A H 0.3447 1.4674 0.3834 0.123 Uiso 1 1 calc R . .
C51 C 0.4645(18) 1.391(2) 0.4647(10) 0.112(7) Uani 1 1 d . . .
H51A H 0.4373 1.3308 0.4892 0.134 Uiso 1 1 calc R . .
C52 C 0.5515(16) 1.397(3) 0.4854(9) 0.105(8) Uani 1 1 d . . .
H52A H 0.5858 1.3325 0.5220 0.125 Uiso 1 1 calc R . .
C53 C 0.5954(14) 1.498(3) 0.4546(10) 0.112(7) Uani 1 1 d . . .
H53A H 0.6582 1.5076 0.4717 0.135 Uiso 1 1 calc R . .
C54 C 0.5436(10) 1.5807(17) 0.3998(8) 0.072(4) Uani 1 1 d . . .
H54A H 0.5738 1.6425 0.3779 0.086 Uiso 1 1 calc R . .
C61 C 0.1127(3) 2.0289(8) 0.0524(3) 0.078(4) Uani 1 1 d D . .
H61A H 0.0946 1.9377 0.0737 0.094 Uiso 1 1 calc R . .
Cl1 Cl 0.2183(3) 2.1059(7) 0.1075(3) 0.1152(16) Uani 1 1 d D . .
Cl2 Cl 0.0333(3) 2.1851(7) 0.0364(2) 0.1246(17) Uani 1 1 d D . .
Cl3 Cl 0.1213(5) 1.9770(9) -0.0280(3) 0.189(3) Uani 1 1 d D . .
C62 C 0.2252(3) 1.4762(6) -0.1121(4) 0.075(6) Uani 0.75 1 d PD . .
H62A H 0.1960 1.4484 -0.1614 0.090 Uiso 0.75 1 calc PR . .
Cl4 Cl 0.3441(3) 1.4900(7) -0.0876(3) 0.0790(15) Uani 0.75 1 d PD . .
Cl5 Cl 0.1873(4) 1.6624(7) -0.0941(4) 0.117(2) Uani 0.75 1 d PD . .
Cl6 Cl 0.2040(4) 1.3312(12) -0.0581(5) 0.220(5) Uani 0.75 1 d PD . .
C63 C 0.9032(7) 1.8975(9) 0.5503(7) 0.078(9) Uiso 0.50 1 d PD . .
Cl7 Cl 0.9412(6) 1.909(2) 0.4798(5) 0.142(6) Uani 0.38 1 d PD . .
Cl8 Cl 0.8922(10) 2.1036(9) 0.5333(6) 0.172(7) Uani 0.38 1 d PD . .
Cl9 Cl 0.8350(17) 1.7388(17) 0.5035(6) 0.327(18) Uani 0.38 1 d PD . .
Cl10 Cl 0.7899(6) 1.9147(19) 0.5452(6) 0.137(6) Uani 0.38 1 d PD . .

loop_
_atom_site_aniso_label
_atom_site_aniso_U_11
_atom_site_aniso_U_22
_atom_site_aniso_U_33
_atom_site_aniso_U_23
_atom_site_aniso_U_13
_atom_site_aniso_U_12
P1 0.0413(19) 0.046(2) 0.055(2) -0.0095(19) 0.0133(16) -0.0038(18)
O1 0.062(6) 0.057(6) 0.091(7) -0.009(5) 0.043(5) 0.009(5)
N1 0.050(7) 0.078(9) 0.076(9) -0.020(7) 0.029(6) -0.004(6)
C2 0.048(9) 0.073(11) 0.072(11) -0.032(8) 0.016(8) -0.014(8)
N3 0.042(7) 0.066(8) 0.063(8) -0.012(7) 0.015(6) -0.008(6)
C4 0.044(7) 0.036(8) 0.036(8) -0.003(7) 0.003(6) -0.004(7)
C5 0.049(8) 0.039(8) 0.054(9) -0.012(6) 0.025(7) -0.006(7)
C6 0.029(7) 0.043(8) 0.065(9) -0.003(8) 0.012(6) 0.001(7)
N6 0.059(7) 0.065(8) 0.087(8) 0.002(7) 0.039(6) 0.011(6)
N7 0.056(7) 0.049(7) 0.066(8) -0.016(6) 0.014(6) -0.001(6)
C8 0.043(8) 0.057(9) 0.048(9) 0.002(7) 0.006(7) -0.001(7)
N9 0.062(7) 0.049(7) 0.050(7) -0.010(6) 0.025(6) 0.012(6)
C10 0.063(9) 0.054(9) 0.062(9) -0.003(7) 0.039(8) -0.006(7)
C11 0.037(7) 0.071(9) 0.035(8) -0.012(7) 0.015(6) -0.005(7)
N12 0.051(6) 0.051(6) 0.034(6) -0.003(5) 0.010(5) 0.021(5)
C13 0.042(8) 0.060(10) 0.045(8) -0.006(7) 0.021(6) 0.002(6)
C14 0.059(9) 0.043(9) 0.073(10) 0.019(7) 0.033(7) -0.008(7)
C15 0.066(10) 0.049(10) 0.113(13) 0.024(8) 0.018(9) 0.022(9)
C16 0.065(10) 0.070(12) 0.059(10) 0.007(9) 0.010(8) -0.019(9)
C17 0.060(9) 0.083(13) 0.068(10) 0.007(9) 0.020(7) -0.022(9)
C18 0.057(9) 0.057(9) 0.037(8) 0.011(6) 0.014(7) 0.011(8)
C19 0.046(7) 0.036(8) 0.047(9) 0.001(7) 0.016(6) 0.009(6)
C20 0.077(9) 0.046(9) 0.058(10) -0.013(8) 0.024(7) 0.003(7)
C21 0.161(16) 0.031(9) 0.059(12) 0.014(9) 0.033(10) 0.014(9)
C22 0.075(10) 0.066(12) 0.082(13) 0.005(10) 0.018(8) -0.003(9)
C23 0.119(13) 0.130(16) 0.023(9) -0.013(10) 0.018(8) -0.022(12)
C24 0.094(10) 0.061(10) 0.052(10) 0.015(9) 0.015(8) -0.004(8)
P31 0.054(2) 0.041(2) 0.055(2) 0.001(2) 0.0202(17) 0.0041(19)
O31 0.068(6) 0.045(5) 0.062(6) -0.001(4) 0.029(5) -0.015(5)
N31 0.085(9) 0.062(9) 0.095(10) 0.014(7) 0.061(7) 0.008(7)
C32 0.078(10) 0.043(9) 0.110(13) 0.024(9) 0.050(10) 0.011(8)
N33 0.036(6) 0.044(7) 0.100(9) -0.006(7) 0.025(6) 0.001(6)
C34 0.053(8) 0.042(9) 0.058(9) -0.013(7) 0.025(7) 0.000(7)
C35 0.063(9) 0.043(9) 0.052(9) 0.006(7) 0.018(7) -0.011(8)
C36 0.072(9) 0.033(9) 0.049(9) -0.001(7) 0.025(7) 0.004(8)
N36 0.053(6) 0.049(7) 0.066(7) 0.004(6) 0.027(5) 0.011(6)
N37 0.051(6) 0.045(7) 0.068(7) 0.006(6) 0.028(6) 0.016(5)
C38 0.047(8) 0.040(9) 0.090(11) -0.013(8) 0.027(8) 0.002(7)
N39 0.054(6) 0.029(6) 0.060(7) -0.008(5) 0.032(6) -0.007(5)
C40 0.069(9) 0.044(8) 0.057(9) 0.001(7) 0.035(7) 0.003(7)
C41 0.042(7) 0.044(8) 0.059(9) -0.004(7) 0.020(7) -0.003(6)
N42 0.045(6) 0.041(6) 0.039(6) -0.006(5) -0.004(5) -0.005(5)
C43 0.052(8) 0.058(10) 0.051(9) -0.011(7) 0.030(7) -0.002(7)
C44 0.065(10) 0.052(10) 0.093(12) -0.031(9) 0.007(8) -0.001(9)
C45 0.071(12) 0.096(14) 0.19(2) -0.072(14) 0.036(13) 0.011(12)
C46 0.074(14) 0.111(19) 0.156(19) -0.076(16) 0.028(12) 0.012(14)
C47 0.074(12) 0.119(17) 0.106(15) -0.037(13) 0.034(10) 0.024(13)
C48 0.076(10) 0.086(11) 0.047(9) -0.004(8) 0.028(8) 0.009(9)
C49 0.053(9) 0.026(7) 0.061(9) -0.006(6) 0.003(7) -0.003(6)
C50 0.088(12) 0.088(13) 0.154(17) -0.006(13) 0.070(13) -0.006(11)
C51 0.18(2) 0.083(13) 0.071(14) 0.040(11) 0.047(14) 0.044(15)
C52 0.135(19) 0.111(17) 0.019(10) 0.007(10) -0.029(11) 0.045(15)
C53 0.126(16) 0.107(16) 0.058(14) -0.006(11) -0.022(12) 0.055(14)
C54 0.061(10) 0.054(9) 0.085(12) 0.001(9) 0.008(9) -0.012(8)
C61 0.067(9) 0.078(11) 0.084(11) -0.026(8) 0.021(8) -0.024(8)
Cl1 0.071(3) 0.080(3) 0.174(4) 0.016(3) 0.020(3) 0.009(2)
Cl2 0.091(3) 0.122(4) 0.142(4) 0.019(3) 0.021(3) 0.027(3)
Cl3 0.271(7) 0.151(5) 0.210(6) -0.089(5) 0.164(6) -0.083(5)
C62 0.073(13) 0.077(14) 0.063(13) 0.002(11) 0.009(10) -0.012(11)
Cl4 0.065(3) 0.063(3) 0.119(4) 0.029(3) 0.047(3) -0.004(3)
Cl5 0.085(4) 0.073(4) 0.194(7) -0.038(4) 0.053(4) -0.005(3)
Cl6 0.091(5) 0.280(10) 0.301(11) 0.214(9) 0.086(6) 0.020(6)
Cl7 0.044(6) 0.29(2) 0.061(7) 0.033(10) -0.013(5) -0.001(9)
Cl8 0.217(15) 0.107(10) 0.070(8) -0.003(8) -0.092(8) 0.038(10)
Cl9 0.83(6) 0.115(14) 0.096(12) -0.018(11) 0.25(2) -0.06(2)
Cl10 0.092(8) 0.246(18) 0.091(9) 0.115(11) 0.052(7) 0.082(10)

loop_
_atom_type_symbol
_atom_type_description
_atom_type_scat_dispersion_real
_atom_type_scat_dispersion_imag
_atom_type_scat_source
C C 0.0033 0.0016 'International Tables Vol C Tables 4.2.6.8 and 6.1.1.4'
H H 0.0000 0.0000 'International Tables Vol C Tables 4.2.6.8 and 6.1.1.4'
N N 0.0061 0.0033 'International Tables Vol C Tables 4.2.6.8 and 6.1.1.4'
O O 0.0106 0.0060 'International Tables Vol C Tables 4.2.6.8 and 6.1.1.4'
P P 0.1023 0.0942 'International Tables Vol C Tables 4.2.6.8 and 6.1.1.4'
Cl Cl 0.1484 0.1585 'International Tables Vol C Tables 4.2.6.8 and 6.1.1.4'

loop_
_geom_angle_atom_site_label_1
_geom_angle_atom_site_label_2
_geom_angle_atom_site_label_3
_geom_angle
_geom_angle_site_symmetry_1
_geom_angle_site_symmetry_3
_geom_angle_publ_flag
O1 P1 N12 115.5(5) . . ?
O1 P1 C13 111.0(5) . . ?
N12 P1 C13 105.0(5) . . ?
O1 P1 C19 113.8(5) . . ?
N12 P1 C19 104.2(5) . . ?
C13 P1 C19 106.5(5) . . ?
C6 N1 C2 119.1(12) . . ?
N3 C2 N1 129.8(13) . . ?
C2 N3 C4 108.3(11) . . ?
N3 C4 C5 129.2(11) . . ?
N3 C4 N9 124.8(11) . . ?
C5 C4 N9 106.0(10) . . ?
C4 C5 C6 115.7(11) . . ?
C4 C5 N7 111.4(11) . . ?
C6 C5 N7 133.0(12) . . ?
N1 C6 N6 120.4(12) . . ?
N1 C6 C5 117.8(11) . . ?
N6 C6 C5 121.8(13) . . ?
C8 N7 C5 102.8(10) . . ?
N7 C8 N9 114.3(11) . . ?
C8 N9 C4 105.4(9) . . ?
C8 N9 C10 126.5(11) . . ?
C4 N9 C10 127.5(10) . . ?
N9 C10 C11 112.4(10) . . ?
C10 C11 N12 110.2(10) . . ?
C11 N12 P1 117.0(7) . . ?
C18 C13 C14 115.4(11) . . ?
C18 C13 P1 124.5(10) . . ?
C14 C13 P1 120.0(9) . . ?
C15 C14 C13 119.5(12) . . ?
C16 C15 C14 121.2(13) . . ?
C15 C16 C17 122.1(14) . . ?
C18 C17 C16 115.3(14) . . ?
C17 C18 C13 126.4(13) . . ?
C24 C19 C20 118.5(12) . . ?
C24 C19 P1 117.6(10) . . ?
C20 C19 P1 123.8(10) . . ?
C21 C20 C19 122.5(13) . . ?
C20 C21 C22 120.0(14) . . ?
C21 C22 C23 119.9(15) . . ?
C22 C23 C24 118.7(15) . . ?
C19 C24 C23 120.4(14) . . ?
O31 P31 N42 117.0(4) . . ?
O31 P31 C49 108.6(6) . . ?
N42 P31 C49 105.8(5) . . ?
O31 P31 C43 108.0(5) . . ?
N42 P31 C43 104.6(5) . . ?
C49 P31 C43 112.9(6) . . ?
C36 N31 C32 117.6(12) . . ?
N33 C32 N31 132.9(13) . . ?
C32 N33 C34 106.8(11) . . ?
N33 C34 C35 129.9(12) . . ?
N33 C34 N39 125.9(12) . . ?
C35 C34 N39 104.1(12) . . ?
C34 C35 N37 112.9(12) . . ?
C34 C35 C36 113.8(12) . . ?
N37 C35 C36 133.2(13) . . ?
N31 C36 N36 119.3(12) . . ?
N31 C36 C35 118.8(12) . . ?
N36 C36 C35 122.0(13) . . ?
C38 N37 C35 101.5(11) . . ?
N37 C38 N39 115.2(11) . . ?
C38 N39 C34 106.2(10) . . ?
C38 N39 C40 127.3(10) . . ?
C34 N39 C40 126.5(11) . . ?
N39 C40 C41 112.1(9) . . ?
N42 C41 C40 112.8(9) . . ?
C41 N42 P31 119.3(8) . . ?
C44 C43 C48 120.6(13) . . ?
C44 C43 P31 119.2(11) . . ?
C48 C43 P31 119.8(11) . . ?
C43 C44 C45 117.7(15) . . ?
C46 C45 C44 118.7(18) . . ?
C47 C46 C45 125(2) . . ?
C46 C47 C48 117.8(19) . . ?
C43 C48 C47 120.0(15) . . ?
C54 C49 C50 115.1(12) . . ?
C54 C49 P31 122.6(11) . . ?
C50 C49 P31 122.1(11) . . ?
C49 C50 C51 117.1(15) . . ?
C52 C51 C50 120.7(19) . . ?
C51 C52 C53 122(2) . . ?
C54 C53 C52 116.9(19) . . ?
C53 C54 C49 127.8(16) . . ?
Cl3 C61 Cl1 108.3(4) . . ?
Cl3 C61 Cl2 107.7(4) . . ?
Cl1 C61 Cl2 106.8(3) . . ?
Cl6 C62 Cl5 108.9(5) . . ?
Cl6 C62 Cl4 107.1(4) . . ?
Cl5 C62 Cl4 106.9(4) . . ?
Cl8 C63 Cl9 129.7(10) . . ?
Cl8 C63 Cl10 83.3(9) . . ?
Cl9 C63 Cl10 67.9(9) . . ?
Cl8 C63 Cl7 79.8(9) . . ?
Cl9 C63 Cl7 85.2(10) . . ?
Cl10 C63 Cl7 126.3(8) . . ?
C63 Cl7 Cl8 50.1(4) . . ?
C63 Cl7 Cl9 47.4(5) . . ?
Cl8 Cl7 Cl9 86.7(7) . . ?
C63 Cl8 Cl7 50.1(4) . . ?
C63 Cl8 Cl10 48.4(5) . . ?
Cl7 Cl8 Cl10 86.2(6) . . ?
C63 Cl9 Cl10 56.0(4) . . ?
C63 Cl9 Cl7 47.4(5) . . ?
Cl10 Cl9 Cl7 92.0(6) . . ?
C63 Cl10 Cl9 56.0(4) . . ?
C63 Cl10 Cl8 48.4(5) . . ?
Cl9 Cl10 Cl8 95.1(5) . . ?

loop_
_geom_bond_atom_site_label_1
_geom_bond_atom_site_label_2
_geom_bond_distance
_geom_bond_site_symmetry_2
_geom_bond_publ_flag
P1 O1 1.484(8) . ?
P1 N12 1.656(9) . ?
P1 C13 1.777(12) . ?
P1 C19 1.792(12) . ?
N1 C6 1.327(14) . ?
N1 C2 1.344(14) . ?
C2 N3 1.293(14) . ?
N3 C4 1.339(14) . ?
C4 C5 1.378(14) . ?
C4 N9 1.411(13) . ?
C5 C6 1.372(14) . ?
C5 N7 1.412(14) . ?
C6 N6 1.351(13) . ?
N7 C8 1.345(13) . ?
C8 N9 1.371(14) . ?
N9 C10 1.458(13) . ?
C10 C11 1.465(15) . ?
C11 N12 1.476(12) . ?
C13 C18 1.401(14) . ?
C13 C14 1.424(15) . ?
C14 C15 1.381(16) . ?
C15 C16 1.368(17) . ?
C16 C17 1.399(18) . ?
C17 C18 1.359(16) . ?
C19 C24 1.320(14) . ?
C19 C20 1.428(16) . ?
C20 C21 1.362(16) . ?
C21 C22 1.352(17) . ?
C22 C23 1.42(2) . ?
C23 C24 1.457(18) . ?
P31 O31 1.506(8) . ?
P31 N42 1.656(9) . ?
P31 C49 1.788(12) . ?
P31 C43 1.833(12) . ?
N31 C36 1.287(14) . ?
N31 C32 1.319(15) . ?
C32 N33 1.323(15) . ?
N33 C34 1.319(15) . ?
C34 C35 1.379(15) . ?
C34 N39 1.395(13) . ?
C35 N37 1.390(15) . ?
C35 C36 1.439(16) . ?
C36 N36 1.339(14) . ?
N37 C38 1.331(14) . ?
C38 N39 1.348(14) . ?
N39 C40 1.471(12) . ?
C40 C41 1.536(14) . ?
C41 N42 1.397(13) . ?
C43 C44 1.321(17) . ?
C43 C48 1.384(16) . ?
C44 C45 1.438(18) . ?
C45 C46 1.36(2) . ?
C46 C47 1.26(2) . ?
C47 C48 1.422(19) . ?
C49 C54 1.358(16) . ?
C49 C50 1.415(18) . ?
C50 C51 1.48(2) . ?
C51 C52 1.29(2) . ?
C52 C53 1.39(2) . ?
C53 C54 1.327(19) . ?
C61 Cl3 1.7696(11) . ?
C61 Cl1 1.7697(11) . ?
C61 Cl2 1.7698(11) . ?
C62 Cl6 1.7696(11) . ?
C62 Cl5 1.7697(11) . ?
C62 Cl4 1.7698(11) . ?
C63 Cl8 1.7699(11) . ?
C63 Cl9 1.7699(11) . ?
C63 Cl10 1.7698(11) . ?
C63 Cl7 1.7699(11) . ?
Cl7 Cl8 2.27(2) . ?
Cl7 Cl9 2.40(2) . ?
Cl8 Cl10 2.35(2) . ?
Cl9 Cl10 1.98(2) . ?

loop_
_geom_hbond_atom_site_label_D
_geom_hbond_atom_site_label_H
_geom_hbond_atom_site_label_A
_geom_hbond_distance_DH
_geom_hbond_distance_HA
_geom_hbond_distance_DA
_geom_hbond_angle_DHA
_geom_hbond_site_symmetry_A
N6 H6A N37 0.98 2.14 3.088(14) 161.5 1_665
N6 H6B N31 0.98 2.09 3.045(16) 164.3 1_655
N12 H12A O31 0.98 2.14 2.822(12) 125.1 .
N36 H36A N7 0.98 2.12 3.094(13) 171.8 1_455
N36 H36B N1 0.98 2.14 3.093(15) 162.5 1_445
N42 H42A O1 0.98 2.20 2.811(12) 119.3 1_545

loop_
_geom_torsion_atom_site_label_1
_geom_torsion_atom_site_label_2
_geom_torsion_atom_site_label_3
_geom_torsion_atom_site_label_4
_geom_torsion
_geom_torsion_site_symmetry_1
_geom_torsion_site_symmetry_2
_geom_torsion_site_symmetry_3
_geom_torsion_site_symmetry_4
_geom_torsion_publ_flag
C6 N1 C2 N3 -5(2) . . . . ?
N1 C2 N3 C4 2.8(19) . . . . ?
C2 N3 C4 C5 0.0(17) . . . . ?
C2 N3 C4 N9 178.8(11) . . . . ?
N3 C4 C5 C6 -0.5(18) . . . . ?
N9 C4 C5 C6 -179.5(9) . . . . ?
N3 C4 C5 N7 -179.7(11) . . . . ?
N9 C4 C5 N7 1.4(13) . . . . ?
C2 N1 C6 N6 -179.2(11) . . . . ?
C2 N1 C6 C5 3.8(17) . . . . ?
C4 C5 C6 N1 -1.5(16) . . . . ?
N7 C5 C6 N1 177.5(12) . . . . ?
C4 C5 C6 N6 -178.5(10) . . . . ?
N7 C5 C6 N6 1(2) . . . . ?
C4 C5 N7 C8 -1.4(13) . . . . ?
C6 C5 N7 C8 179.6(13) . . . . ?
C5 N7 C8 N9 0.9(13) . . . . ?
N7 C8 N9 C4 -0.2(13) . . . . ?
N7 C8 N9 C10 171.9(10) . . . . ?
N3 C4 N9 C8 -179.7(11) . . . . ?
C5 C4 N9 C8 -0.7(11) . . . . ?
N3 C4 N9 C10 8.4(18) . . . . ?
C5 C4 N9 C10 -172.6(11) . . . . ?
C8 N9 C10 C11 -105.5(13) . . . . ?
C4 N9 C10 C11 64.7(15) . . . . ?
N9 C10 C11 N12 65.5(12) . . . . ?
C10 C11 N12 P1 -158.5(8) . . . . ?
O1 P1 N12 C11 -60.4(8) . . . . ?
C13 P1 N12 C11 62.1(8) . . . . ?
C19 P1 N12 C11 173.9(7) . . . . ?
O1 P1 C13 C18 176.4(9) . . . . ?
N12 P1 C13 C18 51.0(10) . . . . ?
C19 P1 C13 C18 -59.2(11) . . . . ?
O1 P1 C13 C14 -4.3(12) . . . . ?
N12 P1 C13 C14 -129.8(10) . . . . ?
C19 P1 C13 C14 120.1(10) . . . . ?
C18 C13 C14 C15 -3.0(18) . . . . ?
P1 C13 C14 C15 177.7(10) . . . . ?
C13 C14 C15 C16 3(2) . . . . ?
C14 C15 C16 C17 -2(2) . . . . ?
C15 C16 C17 C18 1(2) . . . . ?
C16 C17 C18 C13 -0.8(19) . . . . ?
C14 C13 C18 C17 2.0(18) . . . . ?
P1 C13 C18 C17 -178.7(10) . . . . ?
O1 P1 C19 C24 81.9(10) . . . . ?
N12 P1 C19 C24 -151.4(9) . . . . ?
C13 P1 C19 C24 -40.7(10) . . . . ?
O1 P1 C19 C20 -96.3(10) . . . . ?
N12 P1 C19 C20 30.4(11) . . . . ?
C13 P1 C19 C20 141.1(10) . . . . ?
C24 C19 C20 C21 -2.7(19) . . . . ?
P1 C19 C20 C21 175.4(10) . . . . ?
C19 C20 C21 C22 3(2) . . . . ?
C20 C21 C22 C23 -1(2) . . . . ?
C21 C22 C23 C24 -1(2) . . . . ?
C20 C19 C24 C23 0.9(17) . . . . ?
P1 C19 C24 C23 -177.3(10) . . . . ?
C22 C23 C24 C19 1(2) . . . . ?
C36 N31 C32 N33 -4(2) . . . . ?
N31 C32 N33 C34 3(2) . . . . ?
C32 N33 C34 C35 -2.1(19) . . . . ?
C32 N33 C34 N39 -178.5(12) . . . . ?
N33 C34 C35 N37 -179.5(12) . . . . ?
N39 C34 C35 N37 -2.5(13) . . . . ?
N33 C34 C35 C36 2.2(19) . . . . ?
N39 C34 C35 C36 179.2(10) . . . . ?
C32 N31 C36 N36 -176.8(12) . . . . ?
C32 N31 C36 C35 3.6(19) . . . . ?
C34 C35 C36 N31 -2.8(17) . . . . ?
N37 C35 C36 N31 179.4(13) . . . . ?
C34 C35 C36 N36 177.6(11) . . . . ?
N37 C35 C36 N36 0(2) . . . . ?
C34 C35 N37 C38 2.5(14) . . . . ?
C36 C35 N37 C38 -179.7(13) . . . . ?
C35 N37 C38 N39 -1.5(14) . . . . ?
N37 C38 N39 C34 0.0(14) . . . . ?
N37 C38 N39 C40 178.7(10) . . . . ?
N33 C34 N39 C38 178.6(12) . . . . ?
C35 C34 N39 C38 1.5(12) . . . . ?
N33 C34 N39 C40 -0.1(19) . . . . ?
C35 C34 N39 C40 -177.2(10) . . . . ?
C38 N39 C40 C41 -108.9(13) . . . . ?
C34 N39 C40 C41 69.5(14) . . . . ?
N39 C40 C41 N42 65.1(12) . . . . ?
C40 C41 N42 P31 -153.4(7) . . . . ?
O31 P31 N42 C41 -57.5(10) . . . . ?
C49 P31 N42 C41 -178.6(9) . . . . ?
C43 P31 N42 C41 62.0(9) . . . . ?
O31 P31 C43 C44 -3.0(13) . . . . ?
N42 P31 C43 C44 -128.3(11) . . . . ?
C49 P31 C43 C44 117.2(11) . . . . ?
O31 P31 C43 C48 -175.7(10) . . . . ?
N42 P31 C43 C48 58.9(11) . . . . ?
C49 P31 C43 C48 -55.6(12) . . . . ?
C48 C43 C44 C45 -8(2) . . . . ?
P31 C43 C44 C45 179.5(11) . . . . ?
C43 C44 C45 C46 3(2) . . . . ?
C44 C45 C46 C47 0(3) . . . . ?
C45 C46 C47 C48 1(3) . . . . ?
C44 C43 C48 C47 9(2) . . . . ?
P31 C43 C48 C47 -178.3(10) . . . . ?
C46 C47 C48 C43 -5(3) . . . . ?
O31 P31 C49 C54 -3.1(12) . . . . ?
N42 P31 C49 C54 123.3(10) . . . . ?
C43 P31 C49 C54 -122.9(11) . . . . ?
O31 P31 C49 C50 -179.6(10) . . . . ?
N42 P31 C49 C50 -53.2(12) . . . . ?
C43 P31 C49 C50 60.6(12) . . . . ?
C54 C49 C50 C51 6.6(18) . . . . ?
P31 C49 C50 C51 -176.7(11) . . . . ?
C49 C50 C51 C52 -8(3) . . . . ?
C50 C51 C52 C53 6(3) . . . . ?
C51 C52 C53 C54 -4(3) . . . . ?
C52 C53 C54 C49 4(3) . . . . ?
C50 C49 C54 C53 -5(2) . . . . ?
P31 C49 C54 C53 177.9(13) . . . . ?
Cl9 C63 Cl7 Cl8 131.8(10) . . . . ?
Cl10 C63 Cl7 Cl8 73.8(12) . . . . ?
Cl8 C63 Cl7 Cl9 -131.8(10) . . . . ?
Cl10 C63 Cl7 Cl9 -58.0(11) . . . . ?
Cl9 C63 Cl8 Cl7 -75.0(13) . . . . ?
Cl10 C63 Cl8 Cl7 -128.8(8) . . . . ?
Cl9 C63 Cl8 Cl10 53.8(10) . . . . ?
Cl7 C63 Cl8 Cl10 128.8(8) . . . . ?
Cl9 Cl7 Cl8 C63 33.4(6) . . . . ?
C63 Cl7 Cl8 Cl10 -35.7(5) . . . . ?
Cl9 Cl7 Cl8 Cl10 -2.3(5) . . . . ?
Cl8 C63 Cl9 Cl10 -59.9(11) . . . . ?
Cl7 C63 Cl9 Cl10 -132.5(8) . . . . ?
Cl8 C63 Cl9 Cl7 72.6(12) . . . . ?
Cl10 C63 Cl9 Cl7 132.5(8) . . . . ?
Cl8 Cl7 Cl9 C63 -35.0(7) . . . . ?
C63 Cl7 Cl9 Cl10 37.7(6) . . . . ?
Cl8 Cl7 Cl9 Cl10 2.8(6) . . . . ?
Cl8 C63 Cl10 Cl9 137.9(8) . . . . ?
Cl7 C63 Cl10 Cl9 65.8(11) . . . . ?
Cl9 C63 Cl10 Cl8 -137.9(8) . . . . ?
Cl7 C63 Cl10 Cl8 -72.1(11) . . . . ?
Cl7 Cl9 Cl10 C63 -32.9(6) . . . . ?
C63 Cl9 Cl10 Cl8 30.2(6) . . . . ?
Cl7 Cl9 Cl10 Cl8 -2.7(6) . . . . ?
Cl7 Cl8 Cl10 C63 36.8(6) . . . . ?
C63 Cl8 Cl10 Cl9 -33.9(7) . . . . ?
Cl7 Cl8 Cl10 Cl9 2.8(6) . . . . ?
